data_7100442
loop_
_publ_author_name
'Peter Junk'
'Marcus Cole'

_publ_section_title
;
The synthesis of a sterically hindered samarium(II)
bis(amidinate) and conversion to its homoleptic trivalent congener
;
_journal_name_full 'Chemical Communications'
_journal_paper_doi 10.1039/b501447f
_journal_year 2005
_chemical_formula_moiety 'C74 H118 I2 N4 Na1 O6 Sm1'
_chemical_formula_sum 'C148 H236 I4 N8 Na2 O12 Sm2'
_chemical_formula_weight 3173.73
_chemical_melting_point 451
_chemical_name_common '[Na(THF)5][Sm(I)2(DippForm)2(THF)]'
_space_group_IT_number 14
_symmetry_cell_setting monoclinic
_symmetry_space_group_name_Hall '-P 2ybc'
_symmetry_space_group_name_H-M 'P 1 21/c 1'
_cell_angle_alpha 90.00
_cell_angle_beta 91.7860(10)
_cell_angle_gamma 90.00
_cell_formula_units_Z 4
_cell_length_a 26.7632(3)
_cell_length_b 14.3697(2)
_cell_length_c 41.5794(5)
_cell_measurement_temperature 123(2)
_cell_volume 15982.8(3)
_diffrn_ambient_temperature 123(2)
_exptl_crystal_density_diffrn 1.319
_cod_original_sg_symbol_H-M 'P 21/c'
_cod_database_code 7100442

loop_
_symmetry_equiv_pos_as_xyz
'x, y, z'
'-x, y+1/2, -z+1/2'
'-x, -y, -z'
'x, -y-1/2, z-1/2'

loop_
_atom_site_label
_atom_site_type_symbol
_atom_site_fract_x
_atom_site_fract_y
_atom_site_fract_z
_atom_site_U_iso_or_equiv
_atom_site_adp_type
_atom_site_occupancy
_atom_site_symmetry_multiplicity
_atom_site_calc_flag
_atom_site_refinement_flags
_atom_site_disorder_assembly
_atom_site_disorder_group
Sm1 Sm 0.366770(15) 0.96582(3) 0.142540(11) 0.017 Uani 1 1 d . . .
Sm2 Sm 0.867430(15) 1.01604(3) 0.141610(11) 0.016 Uani 1 1 d . . .
I1 I 0.27391(2) 0.85163(4) 0.118690(15) 0.026 Uani 1 1 d . . .
I2 I 0.45688(2) 1.07444(4) 0.172630(16) 0.027 Uani 1 1 d . . .
I3 I 0.772920(19) 1.13643(4) 0.126410(15) 0.023 Uani 1 1 d . . .
I4 I 0.96108(2) 0.90540(4) 0.164280(17) 0.031 Uani 1 1 d . . .
Na1 Na 0.40189(12) 0.9179(2) 0.37644(9) 0.027 Uani 1 1 d . . .
Na2 Na 0.90728(14) 1.0719(3) 0.38111(11) 0.044 Uani 1 1 d . . .
O1 O 0.3298(2) 0.9504(4) 0.19639(15) 0.029 Uani 1 1 d . . .
O2 O 0.3267(2) 1.0000(4) 0.37852(17) 0.038 Uani 1 1 d . . .
O3 O 0.3747(2) 0.8183(4) 0.41586(18) 0.043 Uani 1 1 d . . .
O4 O 0.4455(2) 1.0045(4) 0.41557(17) 0.037 Uani 1 1 d . . .
O5 O 0.4496(2) 0.9946(4) 0.33816(16) 0.037 Uani 1 1 d . . .
O6 O 0.3867(2) 0.8031(4) 0.33743(17) 0.036 Uani 1 1 d . . .
O7 O 0.8356(2) 1.0064(4) 0.19736(14) 0.028 Uani 1 1 d . . .
O8 O 0.8321(3) 0.9946(5) 0.3779(2) 0.054 Uani 1 1 d . . .
O9 O 0.8868(3) 1.1831(5) 0.3438(2) 0.060 Uani 1 1 d . . .
O10 O 0.8871(3) 1.1709(6) 0.4221(2) 0.078 Uani 1 1 d . . .
O11 O 0.9551(3) 0.9796(4) 0.41608(19) 0.055 Uani 1 1 d . . .
O12 O 0.9542(3) 1.0102(6) 0.3381(2) 0.072 Uani 1 1 d . . .
N1 N 0.3138(2) 1.1095(4) 0.14576(17) 0.017 Uani 1 1 d . . .
N2 N 0.3599(2) 1.0899(4) 0.10187(16) 0.017 Uani 1 1 d . . .
N3 N 0.4107(2) 0.8197(4) 0.16160(17) 0.017 Uani 1 1 d . . .
N4 N 0.4159(2) 0.8594(5) 0.10806(18) 0.022 Uani 1 1 d . . .
N5 N 0.8151(2) 0.8699(4) 0.13939(17) 0.018 Uani 1 1 d . . .
N6 N 0.8570(2) 0.9118(4) 0.09469(16) 0.016 Uani 1 1 d . . .
N7 N 0.9105(2) 1.1565(4) 0.16583(17) 0.017 Uani 1 1 d . . .
N8 N 0.9143(2) 1.1333(4) 0.11065(17) 0.018 Uani 1 1 d . . .
C1 C 0.2770(3) 1.1550(5) 0.1626(2) 0.024 Uani 1 1 d . . .
C2 C 0.2896(3) 1.1994(6) 0.1911(2) 0.025 Uani 1 1 d . . .
C3 C 0.2530(3) 1.2392(6) 0.2109(3) 0.040 Uani 1 1 d . . .
H3 H 0.2624 1.2689 0.2306 0.048 Uiso 1 1 calc R . .
C4 C 0.2033(4) 1.2338(7) 0.2009(3) 0.051 Uani 1 1 d . . .
H4 H 0.1781 1.2595 0.2138 0.061 Uiso 1 1 calc R . .
C5 C 0.1897(3) 1.1881(6) 0.1702(3) 0.049 Uani 1 1 d . . .
H5 H 0.1557 1.1857 0.1631 0.058 Uiso 1 1 calc R . .
C6 C 0.2261(3) 1.1485(6) 0.1515(2) 0.025 Uani 1 1 d . . .
C7 C 0.3434(3) 1.2157(7) 0.2009(2) 0.040 Uani 1 1 d . . .
H7 H 0.3628 1.1633 0.1916 0.048 Uiso 1 1 calc R . .
C8 C 0.3542(4) 1.2131(7) 0.2379(3) 0.058 Uani 1 1 d . . .
H8A H 0.3390 1.2676 0.2480 0.087 Uiso 1 1 calc R . .
H8B H 0.3904 1.2139 0.2423 0.087 Uiso 1 1 calc R . .
H8C H 0.3399 1.1562 0.2469 0.087 Uiso 1 1 calc R . .
C9 C 0.3625(4) 1.3024(8) 0.1861(3) 0.065 Uani 1 1 d . . .
H9A H 0.3536 1.3028 0.1630 0.097 Uiso 1 1 calc R . .
H9B H 0.3990 1.3049 0.1890 0.097 Uiso 1 1 calc R . .
H9C H 0.3477 1.3566 0.1964 0.097 Uiso 1 1 calc R . .
C10 C 0.2087(3) 1.1020(6) 0.1213(2) 0.029 Uani 1 1 d . . .
H10 H 0.2376 1.0661 0.1129 0.035 Uiso 1 1 calc R . .
C11 C 0.1658(3) 1.0345(7) 0.1248(3) 0.055 Uani 1 1 d . . .
H11A H 0.1733 0.9921 0.1428 0.082 Uiso 1 1 calc R . .
H11B H 0.1611 0.9986 0.1049 0.082 Uiso 1 1 calc R . .
H11C H 0.1352 1.0692 0.1290 0.082 Uiso 1 1 calc R . .
C12 C 0.1927(4) 1.1736(7) 0.0953(3) 0.043 Uani 1 1 d . . .
H12A H 0.1629 1.2068 0.1020 0.065 Uiso 1 1 calc R . .
H12B H 0.1853 1.1413 0.0749 0.065 Uiso 1 1 calc R . .
H12C H 0.2199 1.2182 0.0923 0.065 Uiso 1 1 calc R . .
C13 C 0.3765(3) 1.1290(5) 0.0727(2) 0.021 Uani 1 1 d . . .
C14 C 0.3646(3) 1.0814(6) 0.0430(2) 0.028 Uani 1 1 d . . .
C15 C 0.3812(3) 1.1164(6) 0.0141(2) 0.036 Uani 1 1 d . . .
H15 H 0.3739 1.0845 -0.0055 0.043 Uiso 1 1 calc R . .
C16 C 0.4094(3) 1.2010(7) 0.0143(3) 0.046 Uani 1 1 d . . .
H16 H 0.4208 1.2260 -0.0053 0.055 Uiso 1 1 calc R . .
C17 C 0.4199(3) 1.2465(6) 0.0430(3) 0.036 Uani 1 1 d . . .
H17 H 0.4380 1.3033 0.0426 0.043 Uiso 1 1 calc R . .
C18 C 0.4048(3) 1.2114(6) 0.0732(2) 0.030 Uani 1 1 d . . .
C19 C 0.3310(3) 0.9991(6) 0.0422(2) 0.031 Uani 1 1 d . . .
H19 H 0.3396 0.9619 0.0619 0.037 Uiso 1 1 calc R . .
C20 C 0.3374(4) 0.9352(6) 0.0140(2) 0.038 Uani 1 1 d . . .
H20A H 0.3291 0.9687 -0.0060 0.057 Uiso 1 1 calc R . .
H20B H 0.3152 0.8814 0.0159 0.057 Uiso 1 1 calc R . .
H20C H 0.3722 0.9139 0.0136 0.057 Uiso 1 1 calc R . .
C21 C 0.2757(3) 1.0294(7) 0.0452(2) 0.039 Uani 1 1 d . . .
H21A H 0.2721 1.0650 0.0651 0.058 Uiso 1 1 calc R . .
H21B H 0.2543 0.9742 0.0456 0.058 Uiso 1 1 calc R . .
H21C H 0.2658 1.0683 0.0267 0.058 Uiso 1 1 calc R . .
C22 C 0.4187(3) 1.2639(5) 0.1040(2) 0.030 Uani 1 1 d . . .
H22 H 0.4068 1.2264 0.1225 0.036 Uiso 1 1 calc R . .
C23 C 0.4757(3) 1.2756(6) 0.1084(3) 0.043 Uani 1 1 d . . .
H23A H 0.4913 1.2144 0.1114 0.064 Uiso 1 1 calc R . .
H23B H 0.4832 1.3143 0.1274 0.064 Uiso 1 1 calc R . .
H23C H 0.4889 1.3056 0.0893 0.064 Uiso 1 1 calc R . .
C24 C 0.3928(4) 1.3604(6) 0.1052(3) 0.049 Uani 1 1 d . . .
H24A H 0.4036 1.3930 0.1249 0.073 Uiso 1 1 calc R . .
H24B H 0.3565 1.3521 0.1049 0.073 Uiso 1 1 calc R . .
H24C H 0.4021 1.3972 0.0864 0.073 Uiso 1 1 calc R . .
C25 C 0.3269(3) 1.1388(5) 0.1182(2) 0.017 Uani 1 1 d . . .
H25 H 0.3132 1.1947 0.1095 0.021 Uiso 1 1 calc R . .
C26 C 0.4271(3) 0.7651(5) 0.1882(2) 0.020 Uani 1 1 d . . .
C27 C 0.3919(3) 0.7071(5) 0.2034(2) 0.020 Uani 1 1 d . . .
C28 C 0.4066(3) 0.6560(6) 0.2301(2) 0.030 Uani 1 1 d . . .
H28 H 0.3836 0.6159 0.2401 0.036 Uiso 1 1 calc R . .
C29 C 0.4550(3) 0.6637(6) 0.2422(2) 0.028 Uani 1 1 d . . .
H29 H 0.4650 0.6304 0.2610 0.033 Uiso 1 1 calc R . .
C30 C 0.4885(3) 0.7183(5) 0.2273(2) 0.024 Uani 1 1 d . . .
H30 H 0.5218 0.7209 0.2357 0.029 Uiso 1 1 calc R . .
C31 C 0.4759(3) 0.7698(5) 0.2005(2) 0.020 Uani 1 1 d . . .
C32 C 0.3385(3) 0.6974(6) 0.1892(2) 0.028 Uani 1 1 d . . .
H32 H 0.3296 0.7578 0.1785 0.034 Uiso 1 1 calc R . .
C33 C 0.2981(3) 0.6768(7) 0.2131(2) 0.042 Uani 1 1 d . . .
H33A H 0.3017 0.6126 0.2207 0.063 Uiso 1 1 calc R . .
H33B H 0.2652 0.6849 0.2026 0.063 Uiso 1 1 calc R . .
H33C H 0.3016 0.7196 0.2313 0.063 Uiso 1 1 calc R . .
C34 C 0.3386(4) 0.6218(7) 0.1624(3) 0.052 Uani 1 1 d . . .
H34A H 0.3463 0.5611 0.1720 0.078 Uiso 1 1 calc R . .
H34B H 0.3638 0.6373 0.1467 0.078 Uiso 1 1 calc R . .
H34C H 0.3055 0.6193 0.1515 0.078 Uiso 1 1 calc R . .
C35 C 0.5165(3) 0.8286(6) 0.1843(2) 0.025 Uani 1 1 d . . .
H35 H 0.4998 0.8722 0.1686 0.030 Uiso 1 1 calc R . .
C36 C 0.5470(3) 0.8852(6) 0.2086(3) 0.041 Uani 1 1 d . . .
H36A H 0.5682 0.8434 0.2217 0.061 Uiso 1 1 calc R . .
H36B H 0.5245 0.9195 0.2224 0.061 Uiso 1 1 calc R . .
H36C H 0.5682 0.9292 0.1972 0.061 Uiso 1 1 calc R . .
C37 C 0.5512(3) 0.7675(6) 0.1666(2) 0.035 Uani 1 1 d . . .
H37A H 0.5737 0.8060 0.1540 0.052 Uiso 1 1 calc R . .
H37B H 0.5319 0.7264 0.1521 0.052 Uiso 1 1 calc R . .
H37C H 0.5710 0.7299 0.1820 0.052 Uiso 1 1 calc R . .
C38 C 0.4303(3) 0.8345(5) 0.0767(2) 0.016 Uani 1 1 d . . .
C39 C 0.4652(3) 0.8918(6) 0.0612(2) 0.022 Uani 1 1 d . . .
C40 C 0.4789(3) 0.8681(6) 0.0303(2) 0.028 Uani 1 1 d . . .
H40 H 0.5025 0.9062 0.0199 0.033 Uiso 1 1 calc R . .
C41 C 0.4596(3) 0.7909(6) 0.0139(2) 0.028 Uani 1 1 d . . .
H41 H 0.4690 0.7769 -0.0074 0.034 Uiso 1 1 calc R . .
C42 C 0.4258(3) 0.7349(6) 0.0300(2) 0.027 Uani 1 1 d . . .
H42 H 0.4131 0.6806 0.0195 0.033 Uiso 1 1 calc R . .
C43 C 0.4101(3) 0.7552(6) 0.0602(2) 0.023 Uani 1 1 d . . .
C44 C 0.4897(3) 0.9744(6) 0.0790(2) 0.023 Uani 1 1 d . . .
H44 H 0.4641 1.0019 0.0932 0.027 Uiso 1 1 calc R . .
C45 C 0.5062(3) 1.0510(6) 0.0560(2) 0.031 Uani 1 1 d . . .
H45A H 0.5141 1.1076 0.0683 0.047 Uiso 1 1 calc R . .
H45B H 0.4792 1.0640 0.0402 0.047 Uiso 1 1 calc R . .
H45C H 0.5360 1.0304 0.0449 0.047 Uiso 1 1 calc R . .
C46 C 0.5329(3) 0.9399(7) 0.1004(2) 0.036 Uani 1 1 d . . .
H46A H 0.5599 0.9176 0.0870 0.054 Uiso 1 1 calc R . .
H46B H 0.5214 0.8890 0.1140 0.054 Uiso 1 1 calc R . .
H46C H 0.5453 0.9910 0.1141 0.054 Uiso 1 1 calc R . .
C47 C 0.3701(3) 0.6923(5) 0.0748(2) 0.023 Uani 1 1 d . . .
H47 H 0.3606 0.7203 0.0958 0.028 Uiso 1 1 calc R . .
C48 C 0.3227(3) 0.6831(6) 0.0537(2) 0.036 Uani 1 1 d . . .
H48A H 0.3106 0.7452 0.0477 0.055 Uiso 1 1 calc R . .
H48B H 0.2971 0.6505 0.0657 0.055 Uiso 1 1 calc R . .
H48C H 0.3301 0.6478 0.0343 0.055 Uiso 1 1 calc R . .
C49 C 0.3912(3) 0.5969(6) 0.0817(2) 0.038 Uani 1 1 d . . .
H49A H 0.4057 0.5719 0.0621 0.057 Uiso 1 1 calc R . .
H49B H 0.3645 0.5556 0.0886 0.057 Uiso 1 1 calc R . .
H49C H 0.4172 0.6012 0.0987 0.057 Uiso 1 1 calc R . .
C50 C 0.4276(3) 0.8012(6) 0.1324(2) 0.020 Uani 1 1 d . . .
H50 H 0.4475 0.7477 0.1289 0.025 Uiso 1 1 calc R . .
C51 C 0.3569(3) 0.9452(7) 0.2283(2) 0.038 Uani 1 1 d . . .
H51A H 0.3789 1.0001 0.2314 0.045 Uiso 1 1 calc R . .
H51B H 0.3779 0.8885 0.2295 0.045 Uiso 1 1 calc R . .
C52 C 0.3173(4) 0.9427(8) 0.2547(3) 0.049 Uani 1 1 d . . .
H52A H 0.3265 0.9840 0.2730 0.058 Uiso 1 1 calc R . .
H52B H 0.3119 0.8787 0.2628 0.058 Uiso 1 1 calc R . .
C53 C 0.2707(3) 0.9795(7) 0.2354(2) 0.039 Uani 1 1 d . . .
H53A H 0.2396 0.9558 0.2448 0.046 Uiso 1 1 calc R . .
H53B H 0.2699 1.0484 0.2357 0.046 Uiso 1 1 calc R . .
C54 C 0.2756(3) 0.9441(6) 0.2015(2) 0.029 Uani 1 1 d . . .
H54A H 0.2637 0.8791 0.1994 0.034 Uiso 1 1 calc R . .
H54B H 0.2565 0.9836 0.1859 0.034 Uiso 1 1 calc R . .
C55 C 0.3215(4) 1.0642(6) 0.4043(3) 0.054 Uani 1 1 d . . .
H55A H 0.3326 1.1271 0.3979 0.064 Uiso 1 1 calc R . .
H55B H 0.3417 1.0442 0.4234 0.064 Uiso 1 1 calc R . .
C56 C 0.2644(4) 1.0648(6) 0.4119(3) 0.051 Uani 1 1 d . . .
H56A H 0.2560 1.0151 0.4272 0.061 Uiso 1 1 calc R . .
H56B H 0.2538 1.1257 0.4205 0.061 Uiso 1 1 calc R . .
C57 C 0.2405(4) 1.0462(7) 0.3780(3) 0.042 Uani 1 1 d . . .
H57A H 0.2074 1.0163 0.3795 0.050 Uiso 1 1 calc R . .
H57B H 0.2368 1.1047 0.3655 0.050 Uiso 1 1 calc R . .
C58 C 0.2774(4) 0.9818(7) 0.3628(3) 0.046 Uani 1 1 d . . .
H58A H 0.2675 0.9161 0.3661 0.056 Uiso 1 1 calc R . .
H58B H 0.2786 0.9937 0.3394 0.056 Uiso 1 1 calc R . .
C59 C 0.3951(4) 0.7300(7) 0.4200(3) 0.064 Uani 1 1 d . . .
H59A H 0.4261 0.7334 0.4336 0.076 Uiso 1 1 calc R . .
H59B H 0.4035 0.7033 0.3989 0.076 Uiso 1 1 calc R . .
C60 C 0.3561(4) 0.6681(6) 0.4363(3) 0.045 Uani 1 1 d . . .
H60A H 0.3364 0.6319 0.4201 0.055 Uiso 1 1 calc R . .
H60B H 0.3725 0.6246 0.4518 0.055 Uiso 1 1 calc R . .
C61 C 0.3235(4) 0.7374(6) 0.4534(3) 0.041 Uani 1 1 d . . .
H61A H 0.2880 0.7174 0.4527 0.049 Uiso 1 1 calc R . .
H61B H 0.3348 0.7456 0.4761 0.049 Uiso 1 1 calc R . .
C62 C 0.3303(4) 0.8239(7) 0.4346(3) 0.059 Uani 1 1 d . . .
H62A H 0.3008 0.8339 0.4201 0.071 Uiso 1 1 calc R . .
H62B H 0.3331 0.8776 0.4495 0.071 Uiso 1 1 calc R . .
C63 C 0.4560(5) 0.9876(7) 0.4489(3) 0.069 Uani 1 1 d . . .
H63A H 0.4891 0.9574 0.4516 0.083 Uiso 1 1 calc R . .
H63B H 0.4306 0.9447 0.4573 0.083 Uiso 1 1 calc R . .
C64 C 0.4558(5) 1.0725(8) 0.4669(3) 0.075 Uani 1 1 d . . .
H64A H 0.4885 1.0826 0.4782 0.090 Uiso 1 1 calc R . .
H64B H 0.4292 1.0718 0.4829 0.090 Uiso 1 1 calc R . .
C65 C 0.4458(4) 1.1477(8) 0.4417(3) 0.055 Uani 1 1 d . . .
H65A H 0.4111 1.1707 0.4427 0.066 Uiso 1 1 calc R . .
H65B H 0.4690 1.2007 0.4450 0.066 Uiso 1 1 calc R . .
C66 C 0.4544(4) 1.1015(6) 0.4096(3) 0.043 Uani 1 1 d . . .
H66A H 0.4309 1.1258 0.3928 0.051 Uiso 1 1 calc R . .
H66B H 0.4891 1.1118 0.4028 0.051 Uiso 1 1 calc R . .
C67 C 0.5031(4) 1.0037(7) 0.3333(3) 0.044 Uani 1 1 d . . .
H67A H 0.5226 0.9820 0.3525 0.053 Uiso 1 1 calc R . .
H67B H 0.5120 1.0692 0.3289 0.053 Uiso 1 1 calc R . .
C68 C 0.5127(4) 0.9438(7) 0.3050(3) 0.051 Uani 1 1 d . . .
H68A H 0.5169 0.8778 0.3114 0.061 Uiso 1 1 calc R . .
H68B H 0.5430 0.9644 0.2939 0.061 Uiso 1 1 calc R . .
C69 C 0.4635(4) 0.9581(7) 0.2827(3) 0.052 Uani 1 1 d . . .
H69A H 0.4693 1.0033 0.2653 0.062 Uiso 1 1 calc R . .
H69B H 0.4519 0.8985 0.2732 0.062 Uiso 1 1 calc R . .
C70 C 0.4261(4) 0.9956(7) 0.3064(3) 0.044 Uani 1 1 d . . .
H70A H 0.4162 1.0599 0.3004 0.052 Uiso 1 1 calc R . .
H70B H 0.3957 0.9563 0.3060 0.052 Uiso 1 1 calc R . .
C71 C 0.4213(3) 0.7384(6) 0.3254(2) 0.032 Uani 1 1 d . . .
H71A H 0.4497 0.7293 0.3409 0.038 Uiso 1 1 calc R . .
H71B H 0.4344 0.7600 0.3047 0.038 Uiso 1 1 calc R . .
C72 C 0.3917(3) 0.6488(6) 0.3209(2) 0.035 Uani 1 1 d . . .
H72A H 0.3911 0.6124 0.3411 0.042 Uiso 1 1 calc R . .
H72B H 0.4056 0.6096 0.3038 0.042 Uiso 1 1 calc R . .
C73 C 0.3393(3) 0.6852(6) 0.3112(2) 0.036 Uani 1 1 d . . .
H73A H 0.3365 0.6978 0.2878 0.043 Uiso 1 1 calc R . .
H73B H 0.3131 0.6402 0.3170 0.043 Uiso 1 1 calc R . .
C74 C 0.3353(3) 0.7735(6) 0.3303(2) 0.037 Uani 1 1 d . . .
H74A H 0.3170 0.8216 0.3176 0.045 Uiso 1 1 calc R . .
H74B H 0.3174 0.7622 0.3504 0.045 Uiso 1 1 calc R . .
C75 C 0.7802(3) 0.8120(5) 0.1546(2) 0.018 Uani 1 1 d . . .
C76 C 0.7973(3) 0.7493(6) 0.1784(2) 0.028 Uani 1 1 d . . .
C77 C 0.7617(4) 0.6950(6) 0.1940(2) 0.040 Uani 1 1 d . . .
H77 H 0.7728 0.6535 0.2106 0.048 Uiso 1 1 calc R . .
C78 C 0.7113(3) 0.6999(6) 0.1862(3) 0.041 Uani 1 1 d . . .
H78 H 0.6882 0.6617 0.1970 0.050 Uiso 1 1 calc R . .
C79 C 0.6949(3) 0.7599(6) 0.1627(2) 0.037 Uani 1 1 d . . .
H79 H 0.6603 0.7624 0.1570 0.045 Uiso 1 1 calc R . .
C80 C 0.7284(3) 0.8186(6) 0.1468(2) 0.030 Uani 1 1 d . . .
C81 C 0.8538(3) 0.7389(6) 0.1853(2) 0.035 Uani 1 1 d . . .
H81 H 0.8697 0.7985 0.1787 0.042 Uiso 1 1 calc R . .
C82 C 0.8696(4) 0.7220(8) 0.2204(3) 0.061 Uani 1 1 d . . .
H82A H 0.8609 0.7764 0.2334 0.091 Uiso 1 1 calc R . .
H82B H 0.9058 0.7118 0.2221 0.091 Uiso 1 1 calc R . .
H82C H 0.8522 0.6670 0.2285 0.091 Uiso 1 1 calc R . .
C83 C 0.8737(3) 0.6609(7) 0.1626(3) 0.049 Uani 1 1 d . . .
H83A H 0.8589 0.6010 0.1684 0.073 Uiso 1 1 calc R . .
H83B H 0.9101 0.6570 0.1651 0.073 Uiso 1 1 calc R . .
H83C H 0.8644 0.6759 0.1403 0.073 Uiso 1 1 calc R . .
C84 C 0.7075(3) 0.8863(6) 0.1218(3) 0.033 Uani 1 1 d . . .
H84 H 0.7351 0.9285 0.1152 0.039 Uiso 1 1 calc R . .
C85 C 0.6669(3) 0.9457(6) 0.1373(3) 0.050 Uani 1 1 d . . .
H85A H 0.6377 0.9068 0.1413 0.075 Uiso 1 1 calc R . .
H85B H 0.6572 0.9966 0.1227 0.075 Uiso 1 1 calc R . .
H85C H 0.6801 0.9714 0.1577 0.075 Uiso 1 1 calc R . .
C86 C 0.6854(3) 0.8382(6) 0.0913(2) 0.039 Uani 1 1 d . . .
H86A H 0.7116 0.8020 0.0811 0.058 Uiso 1 1 calc R . .
H86B H 0.6725 0.8855 0.0762 0.058 Uiso 1 1 calc R . .
H86C H 0.6582 0.7967 0.0973 0.058 Uiso 1 1 calc R . .
C87 C 0.8711(3) 0.8899(6) 0.0628(2) 0.023 Uani 1 1 d . . .
C88 C 0.8547(3) 0.9509(6) 0.0371(2) 0.023 Uani 1 1 d . . .
C89 C 0.8691(3) 0.9290(6) 0.0065(2) 0.030 Uani 1 1 d . . .
H89 H 0.8589 0.9691 -0.0107 0.037 Uiso 1 1 calc R . .
C90 C 0.8977(3) 0.8513(6) -0.0007(2) 0.036 Uani 1 1 d . . .
H90 H 0.9064 0.8389 -0.0223 0.043 Uiso 1 1 calc R . .
C91 C 0.9136(3) 0.7915(6) 0.0243(2) 0.032 Uani 1 1 d . . .
H91 H 0.9332 0.7383 0.0196 0.038 Uiso 1 1 calc R . .
C92 C 0.9010(3) 0.8095(6) 0.0558(2) 0.024 Uani 1 1 d . . .
C93 C 0.8199(3) 1.0309(6) 0.0448(2) 0.025 Uani 1 1 d . . .
H93 H 0.8310 1.0582 0.0660 0.030 Uiso 1 1 calc R . .
C94 C 0.8197(4) 1.1089(6) 0.0192(2) 0.038 Uani 1 1 d . . .
H94A H 0.8530 1.1367 0.0185 0.057 Uiso 1 1 calc R . .
H94B H 0.7954 1.1567 0.0248 0.057 Uiso 1 1 calc R . .
H94C H 0.8104 1.0826 -0.0019 0.057 Uiso 1 1 calc R . .
C95 C 0.7658(3) 0.9918(6) 0.0480(2) 0.031 Uani 1 1 d . . .
H95A H 0.7555 0.9599 0.0280 0.046 Uiso 1 1 calc R . .
H95B H 0.7427 1.0432 0.0520 0.046 Uiso 1 1 calc R . .
H95C H 0.7652 0.9477 0.0660 0.046 Uiso 1 1 calc R . .
C96 C 0.9188(3) 0.7428(5) 0.0815(2) 0.027 Uani 1 1 d . . .
H96 H 0.9078 0.7666 0.1027 0.033 Uiso 1 1 calc R . .
C97 C 0.9750(3) 0.7358(6) 0.0827(3) 0.045 Uani 1 1 d . . .
H97A H 0.9867 0.7185 0.0614 0.067 Uiso 1 1 calc R . .
H97B H 0.9855 0.6884 0.0985 0.067 Uiso 1 1 calc R . .
H97C H 0.9894 0.7961 0.0890 0.067 Uiso 1 1 calc R . .
C98 C 0.8975(4) 0.6481(6) 0.0765(3) 0.046 Uani 1 1 d . . .
H98A H 0.8610 0.6511 0.0771 0.069 Uiso 1 1 calc R . .
H98B H 0.9103 0.6066 0.0936 0.069 Uiso 1 1 calc R . .
H98C H 0.9073 0.6242 0.0556 0.069 Uiso 1 1 calc R . .
C99 C 0.8265(3) 0.8547(5) 0.1094(2) 0.017 Uani 1 1 d . . .
H99 H 0.8127 0.8026 0.0982 0.021 Uiso 1 1 calc R . .
C100 C 0.9280(3) 1.2058(5) 0.1932(2) 0.019 Uani 1 1 d . . .
C101 C 0.8934(3) 1.2545(5) 0.2119(2) 0.021 Uani 1 1 d . . .
C102 C 0.9107(3) 1.3026(6) 0.2392(2) 0.030 Uani 1 1 d . . .
H102 H 0.8875 1.3355 0.2518 0.036 Uiso 1 1 calc R . .
C103 C 0.9605(3) 1.3035(6) 0.2482(2) 0.031 Uani 1 1 d . . .
H103 H 0.9714 1.3361 0.2670 0.038 Uiso 1 1 calc R . .
C104 C 0.9942(3) 1.2571(6) 0.2299(2) 0.024 Uani 1 1 d . . .
H104 H 1.0288 1.2602 0.2356 0.029 Uiso 1 1 calc R . .
C105 C 0.9785(3) 1.2052(5) 0.2029(2) 0.022 Uani 1 1 d . . .
C106 C 0.8389(3) 1.2616(6) 0.2003(2) 0.025 Uani 1 1 d . . .
H106 H 0.8322 1.2075 0.1857 0.030 Uiso 1 1 calc R . .
C107 C 0.8019(3) 1.2548(6) 0.2275(2) 0.032 Uani 1 1 d . . .
H10A H 0.8069 1.3075 0.2422 0.048 Uiso 1 1 calc R . .
H10B H 0.8074 1.1965 0.2393 0.048 Uiso 1 1 calc R . .
H10C H 0.7677 1.2562 0.2185 0.048 Uiso 1 1 calc R . .
C108 C 0.8292(4) 1.3469(7) 0.1811(2) 0.045 Uani 1 1 d . . .
H10D H 0.8359 1.4018 0.1946 0.068 Uiso 1 1 calc R . .
H10E H 0.7943 1.3476 0.1734 0.068 Uiso 1 1 calc R . .
H10F H 0.8512 1.3477 0.1627 0.068 Uiso 1 1 calc R . .
C109 C 1.0190(3) 1.1542(6) 0.1832(2) 0.022 Uani 1 1 d . . .
H109 H 1.0013 1.1138 0.1668 0.027 Uiso 1 1 calc R . .
C110 C 1.0526(3) 1.0931(6) 0.2036(2) 0.036 Uani 1 1 d . . .
H11D H 1.0753 1.0587 0.1899 0.054 Uiso 1 1 calc R . .
H11E H 1.0323 1.0490 0.2156 0.054 Uiso 1 1 calc R . .
H11F H 1.0722 1.1317 0.2188 0.054 Uiso 1 1 calc R . .
C111 C 1.0496(3) 1.2264(6) 0.1650(2) 0.031 Uani 1 1 d . . .
H11G H 1.0702 1.2624 0.1804 0.046 Uiso 1 1 calc R . .
H11H H 1.0269 1.2684 0.1531 0.046 Uiso 1 1 calc R . .
H11I H 1.0712 1.1945 0.1499 0.046 Uiso 1 1 calc R . .
C112 C 0.9256(3) 1.1719(6) 0.0800(2) 0.020 Uani 1 1 d . . .
C113 C 0.9589(3) 1.1223(5) 0.0606(2) 0.018 Uani 1 1 d . . .
C114 C 0.9690(3) 1.1573(6) 0.0308(2) 0.028 Uani 1 1 d . . .
H114 H 0.9908 1.1235 0.0174 0.033 Uiso 1 1 calc R . .
C115 C 0.9492(3) 1.2377(6) 0.0199(2) 0.033 Uani 1 1 d . . .
H115 H 0.9564 1.2600 -0.0010 0.039 Uiso 1 1 calc R . .
C116 C 0.9180(3) 1.2876(6) 0.0396(2) 0.025 Uani 1 1 d . . .
H116 H 0.9052 1.3457 0.0323 0.030 Uiso 1 1 calc R . .
C117 C 0.9052(3) 1.2559(5) 0.0695(2) 0.018 Uani 1 1 d . . .
C118 C 0.9859(3) 1.0364(5) 0.0727(2) 0.023 Uani 1 1 d . . .
H118 H 0.9618 1.0003 0.0857 0.028 Uiso 1 1 calc R . .
C119 C 1.0029(3) 0.9729(6) 0.0459(2) 0.031 Uani 1 1 d . . .
H11J H 0.9746 0.9594 0.0312 0.046 Uiso 1 1 calc R . .
H11K H 1.0157 0.9146 0.0553 0.046 Uiso 1 1 calc R . .
H11L H 1.0294 1.0036 0.0342 0.046 Uiso 1 1 calc R . .
C120 C 1.0305(3) 1.0645(6) 0.0955(2) 0.036 Uani 1 1 d . . .
H12D H 1.0458 1.0084 0.1049 0.055 Uiso 1 1 calc R . .
H12E H 1.0184 1.1043 0.1127 0.055 Uiso 1 1 calc R . .
H12F H 1.0554 1.0984 0.0833 0.055 Uiso 1 1 calc R . .
C121 C 0.8690(3) 1.3132(5) 0.0894(2) 0.019 Uani 1 1 d . . .
H121 H 0.8604 1.2749 0.1086 0.023 Uiso 1 1 calc R . .
C122 C 0.8210(3) 1.3362(6) 0.0716(2) 0.035 Uani 1 1 d . . .
H12G H 0.8277 1.3795 0.0540 0.053 Uiso 1 1 calc R . .
H12H H 0.7977 1.3650 0.0863 0.053 Uiso 1 1 calc R . .
H12I H 0.8061 1.2790 0.0627 0.053 Uiso 1 1 calc R . .
C123 C 0.8940(3) 1.4017(6) 0.1019(2) 0.038 Uani 1 1 d . . .
H12J H 0.9238 1.3856 0.1151 0.057 Uiso 1 1 calc R . .
H12K H 0.8706 1.4365 0.1150 0.057 Uiso 1 1 calc R . .
H12L H 0.9039 1.4401 0.0837 0.057 Uiso 1 1 calc R . .
C124 C 0.9257(3) 1.1832(5) 0.1370(2) 0.018 Uani 1 1 d . . .
H124 H 0.9449 1.2385 0.1352 0.021 Uiso 1 1 calc R . .
C125 C 0.8650(4) 0.9977(7) 0.2268(2) 0.043 Uani 1 1 d . . .
H12M H 0.8838 1.0557 0.2315 0.051 Uiso 1 1 calc R . .
H12N H 0.8889 0.9454 0.2254 0.051 Uiso 1 1 calc R . .
C126 C 0.8274(4) 0.9794(7) 0.2520(3) 0.053 Uani 1 1 d . . .
H12O H 0.8207 1.0369 0.2643 0.064 Uiso 1 1 calc R . .
H12P H 0.8398 0.9309 0.2672 0.064 Uiso 1 1 calc R . .
C127 C 0.7806(4) 0.9468(7) 0.2342(2) 0.048 Uani 1 1 d . . .
H12Q H 0.7817 0.8792 0.2297 0.058 Uiso 1 1 calc R . .
H12R H 0.7502 0.9614 0.2462 0.058 Uiso 1 1 calc R . .
C128 C 0.7833(3) 1.0025(6) 0.2043(2) 0.032 Uani 1 1 d . . .
H12S H 0.7640 0.9724 0.1865 0.039 Uiso 1 1 calc R . .
H12T H 0.7698 1.0658 0.2076 0.039 Uiso 1 1 calc R . .
C129 C 0.8205(5) 0.9337(10) 0.3565(4) 0.128 Uani 1 1 d . . .
H12U H 0.8355 0.8727 0.3621 0.154 Uiso 1 1 calc R . .
H12V H 0.8322 0.9531 0.3352 0.154 Uiso 1 1 calc R . .
C130 C 0.7616(5) 0.9280(9) 0.3564(4) 0.122 Uani 1 1 d . . .
H13A H 0.7469 0.9710 0.3400 0.147 Uiso 1 1 calc R . .
H13B H 0.7504 0.8640 0.3511 0.147 Uiso 1 1 calc R . .
C131 C 0.7475(5) 0.9511(9) 0.3848(4) 0.084 Uani 1 1 d . . .
H13C H 0.7454 0.8963 0.3992 0.101 Uiso 1 1 calc R . .
H13D H 0.7150 0.9840 0.3840 0.101 Uiso 1 1 calc R . .
C132 C 0.7868(5) 1.0104(11) 0.3943(3) 0.092 Uani 1 1 d . . .
H13E H 0.7935 1.0028 0.4177 0.111 Uiso 1 1 calc R . .
H13F H 0.7761 1.0756 0.3905 0.111 Uiso 1 1 calc R . .
C133 C 0.8401(4) 1.2072(8) 0.3276(4) 0.084 Uani 1 1 d . . .
H13G H 0.8357 1.1703 0.3076 0.101 Uiso 1 1 calc R . .
H13H H 0.8119 1.1934 0.3416 0.101 Uiso 1 1 calc R . .
C134 C 0.8412(3) 1.3051(7) 0.3200(3) 0.042 Uani 1 1 d . . .
H13I H 0.8172 1.3395 0.3333 0.051 Uiso 1 1 calc R . .
H13J H 0.8322 1.3155 0.2970 0.051 Uiso 1 1 calc R . .
C135 C 0.8950(3) 1.3381(6) 0.3276(3) 0.040 Uani 1 1 d . . .
H13K H 0.9084 1.3742 0.3095 0.048 Uiso 1 1 calc R . .
H13L H 0.8968 1.3766 0.3474 0.048 Uiso 1 1 calc R . .
C136 C 0.9231(4) 1.2459(7) 0.3324(3) 0.062 Uani 1 1 d . . .
H13M H 0.9366 1.2238 0.3119 0.075 Uiso 1 1 calc R . .
H13N H 0.9511 1.2530 0.3484 0.075 Uiso 1 1 calc R . .
C137 C 0.8666(5) 1.1433(9) 0.4504(3) 0.083 Uani 1 1 d . . .
H13O H 0.8921 1.1419 0.4681 0.100 Uiso 1 1 calc R . .
H13P H 0.8512 1.0809 0.4482 0.100 Uiso 1 1 calc R . .
C138 C 0.8254(5) 1.2202(8) 0.4567(3) 0.080 Uani 1 1 d . . .
H13Q H 0.7938 1.2077 0.4445 0.096 Uiso 1 1 calc R . .
H13R H 0.8187 1.2268 0.4799 0.096 Uiso 1 1 calc R . .
C139 C 0.8524(5) 1.3031(10) 0.4439(3) 0.085 Uani 1 1 d . . .
H13S H 0.8286 1.3530 0.4375 0.102 Uiso 1 1 calc R . .
H13T H 0.8766 1.3280 0.4602 0.102 Uiso 1 1 calc R . .
C140 C 0.8782(6) 1.2677(9) 0.4158(4) 0.095 Uani 1 1 d . . .
H14A H 0.8572 1.2757 0.3960 0.114 Uiso 1 1 calc R . .
H14B H 0.9102 1.3011 0.4131 0.114 Uiso 1 1 calc R . .
C141 C 0.9741(4) 0.9977(8) 0.4468(3) 0.056 Uani 1 1 d . . .
H14C H 0.9649 1.0610 0.4540 0.067 Uiso 1 1 calc R . .
H14D H 1.0109 0.9913 0.4480 0.067 Uiso 1 1 calc R . .
C142 C 0.9488(5) 0.9224(9) 0.4671(3) 0.077 Uani 1 1 d . . .
H14E H 0.9210 0.9489 0.4793 0.092 Uiso 1 1 calc R . .
H14F H 0.9731 0.8931 0.4824 0.092 Uiso 1 1 calc R . .
C143 C 0.9286(6) 0.8490(9) 0.4408(4) 0.104 Uani 1 1 d . . .
H14G H 0.9403 0.7853 0.4460 0.124 Uiso 1 1 calc R . .
H14H H 0.8916 0.8492 0.4392 0.124 Uiso 1 1 calc R . .
C144 C 0.9491(5) 0.8812(7) 0.4125(3) 0.071 Uani 1 1 d . . .
H14I H 0.9266 0.8670 0.3938 0.085 Uiso 1 1 calc R . .
H14J H 0.9818 0.8512 0.4091 0.085 Uiso 1 1 calc R . .
C145 C 0.9353(5) 0.9978(9) 0.3037(3) 0.079 Uani 1 1 d . . .
H14K H 0.9230 0.9337 0.2999 0.095 Uiso 1 1 calc R . .
H14L H 0.9081 1.0423 0.2983 0.095 Uiso 1 1 calc R . .
C146 C 0.9787(6) 1.0164(10) 0.2851(4) 0.120 Uani 1 1 d . . .
H14M H 0.9783 0.9758 0.2658 0.144 Uiso 1 1 calc R . .
H14N H 0.9780 1.0819 0.2777 0.144 Uiso 1 1 calc R . .
C147 C 1.0228(6) 1.0002(17) 0.3037(4) 0.197 Uani 1 1 d . . .
H14O H 1.0386 0.9410 0.2973 0.236 Uiso 1 1 calc R . .
H14P H 1.0470 1.0515 0.3009 0.236 Uiso 1 1 calc R . .
C148 C 1.0082(5) 0.9961(11) 0.3338(5) 0.147 Uani 1 1 d . . .
H14Q H 1.0268 1.0439 0.3465 0.176 Uiso 1 1 calc R . .
H14R H 1.0177 0.9346 0.3428 0.176 Uiso 1 1 calc R . .

loop_
_atom_site_aniso_label
_atom_site_aniso_U_11
_atom_site_aniso_U_22
_atom_site_aniso_U_33
_atom_site_aniso_U_23
_atom_site_aniso_U_13
_atom_site_aniso_U_12
Sm1 0.016 0.018 0.016 0.001 0.002 0.001
Sm2 0.015 0.017 0.016 0.000 0.001 0.000
I1 0.020 0.029 0.029 -0.003 0.000 0.001
I2 0.020 0.025 0.037 -0.001 -0.004 -0.001
I3 0.018 0.025 0.026 -0.001 0.001 0.002
I4 0.022 0.026 0.045 0.004 -0.008 0.003
Na1 0.026 0.028 0.028 -0.003 0.005 -0.007
Na2 0.041 0.042 0.050 0.011 0.006 -0.001
O1 0.026 0.042 0.018 -0.001 0.005 -0.002
O2 0.034 0.030 0.049 -0.010 0.000 -0.002
O3 0.043 0.039 0.048 0.017 0.007 -0.002
O4 0.044 0.034 0.033 -0.006 -0.003 -0.004
O5 0.034 0.052 0.024 0.001 0.006 -0.005
O6 0.033 0.030 0.047 -0.014 0.013 -0.006
O7 0.033 0.036 0.014 0.005 0.005 -0.001
O8 0.046 0.049 0.068 -0.033 0.015 -0.023
O9 0.035 0.047 0.099 0.029 -0.005 -0.010
O10 0.078 0.071 0.087 -0.006 0.026 0.022
O11 0.095 0.030 0.040 0.010 -0.008 -0.005
O12 0.048 0.121 0.046 0.031 0.007 0.017
N1 0.020 0.017 0.016 -0.001 0.006 0.002
N2 0.022 0.018 0.012 0.009 0.005 -0.002
N3 0.018 0.018 0.016 0.003 0.008 -0.001
N4 0.020 0.025 0.021 0.000 0.003 0.000
N5 0.017 0.015 0.022 -0.001 0.005 0.002
N6 0.019 0.020 0.011 0.000 0.000 -0.002
N7 0.015 0.018 0.019 -0.004 -0.001 -0.001
N8 0.011 0.018 0.023 0.000 0.004 0.003
C1 0.021 0.016 0.035 -0.005 0.004 0.002
C2 0.028 0.023 0.024 -0.003 0.013 -0.001
C3 0.037 0.044 0.039 -0.007 0.005 0.007
C4 0.046 0.042 0.068 0.008 0.033 0.015
C5 0.024 0.023 0.100 0.002 0.006 0.000
C6 0.018 0.024 0.032 0.001 0.005 0.004
C7 0.025 0.054 0.042 -0.029 0.006 0.002
C8 0.055 0.053 0.064 -0.026 -0.015 0.003
C9 0.037 0.084 0.073 0.011 0.006 -0.022
C10 0.029 0.021 0.037 -0.003 0.008 -0.001
C11 0.020 0.050 0.094 -0.022 0.003 -0.008
C12 0.042 0.042 0.046 -0.002 -0.005 0.008
C13 0.022 0.016 0.024 0.008 0.004 0.010
C14 0.025 0.034 0.023 0.008 0.004 0.010
C15 0.036 0.044 0.028 0.005 0.001 0.012
C16 0.034 0.061 0.043 0.034 0.015 0.018
C17 0.032 0.031 0.045 0.018 0.007 0.004
C18 0.023 0.033 0.033 0.013 0.012 0.015
C19 0.040 0.036 0.017 0.010 -0.004 0.005
C20 0.058 0.031 0.023 -0.010 -0.004 0.011
C21 0.038 0.045 0.032 -0.002 -0.011 0.005
C22 0.029 0.015 0.046 -0.002 0.003 -0.003
C23 0.028 0.038 0.063 -0.004 0.013 0.000
C24 0.043 0.019 0.085 0.004 0.007 0.003
C25 0.020 0.015 0.017 0.011 0.005 0.003
C26 0.023 0.017 0.020 0.005 0.005 0.006
C27 0.021 0.019 0.022 0.006 0.009 0.007
C28 0.030 0.030 0.030 0.012 0.012 0.004
C29 0.038 0.039 0.005 0.008 0.000 0.017
C30 0.017 0.020 0.035 0.004 0.003 0.003
C31 0.017 0.018 0.025 0.004 -0.003 0.006
C32 0.030 0.023 0.032 0.009 -0.004 -0.006
C33 0.029 0.055 0.043 0.026 0.011 -0.002
C34 0.050 0.042 0.063 0.010 -0.016 -0.022
C35 0.026 0.019 0.028 0.006 -0.005 0.002
C36 0.031 0.033 0.057 0.005 -0.014 -0.006
C37 0.033 0.033 0.038 0.017 0.017 0.010
C38 0.018 0.022 0.008 0.002 0.002 0.009
C39 0.023 0.028 0.015 0.005 0.006 0.011
C40 0.029 0.025 0.030 0.009 0.012 0.006
C41 0.033 0.035 0.017 -0.007 0.008 0.007
C42 0.036 0.025 0.021 -0.008 0.001 0.007
C43 0.020 0.026 0.023 0.004 0.003 0.006
C44 0.022 0.027 0.020 -0.002 0.011 -0.005
C45 0.036 0.029 0.028 0.000 0.005 -0.003
C46 0.029 0.045 0.034 0.012 0.004 0.003
C47 0.035 0.020 0.016 0.002 0.005 0.001
C48 0.026 0.040 0.043 -0.014 0.001 0.003
C49 0.041 0.020 0.054 0.012 0.010 0.002
C50 0.015 0.021 0.026 0.005 0.004 0.000
C51 0.040 0.039 0.034 -0.004 -0.010 0.004
C52 0.050 0.065 0.031 0.001 0.006 -0.017
C53 0.040 0.047 0.030 -0.008 0.017 -0.006
C54 0.027 0.040 0.020 -0.001 0.009 -0.001
C55 0.041 0.024 0.094 0.005 -0.006 -0.003
C56 0.048 0.016 0.089 -0.002 0.018 -0.001
C57 0.032 0.037 0.056 0.018 -0.001 0.002
C58 0.048 0.041 0.050 -0.003 -0.002 -0.001
C59 0.067 0.060 0.066 0.024 0.029 0.031
C60 0.041 0.031 0.064 0.005 0.004 -0.002
C61 0.038 0.035 0.051 0.012 0.013 0.002
C62 0.064 0.046 0.072 0.019 0.038 0.017
C63 0.101 0.049 0.054 -0.014 -0.038 0.009
C64 0.131 0.064 0.029 -0.015 -0.009 -0.001
C65 0.051 0.063 0.051 -0.032 -0.002 -0.016
C66 0.028 0.042 0.058 -0.004 0.000 -0.020
C67 0.032 0.053 0.048 0.013 0.001 -0.009
C68 0.049 0.040 0.065 0.009 0.032 0.000
C69 0.074 0.047 0.034 0.004 0.008 -0.005
C70 0.045 0.038 0.047 0.006 -0.003 -0.011
C71 0.032 0.032 0.033 -0.008 0.012 -0.007
C72 0.047 0.035 0.023 -0.006 0.014 -0.009
C73 0.031 0.042 0.036 -0.006 0.008 0.000
C74 0.040 0.040 0.033 -0.014 0.009 0.000
C75 0.030 0.007 0.018 -0.002 -0.001 -0.002
C76 0.034 0.026 0.026 -0.001 0.008 -0.005
C77 0.063 0.033 0.025 0.016 0.015 -0.008
C78 0.032 0.041 0.053 0.007 0.029 -0.004
C79 0.030 0.036 0.046 0.014 0.017 0.000
C80 0.026 0.019 0.047 -0.001 0.007 0.000
C81 0.042 0.037 0.026 0.020 -0.013 -0.007
C82 0.087 0.066 0.028 0.022 -0.009 -0.002
C83 0.029 0.058 0.060 0.011 -0.003 -0.006
C84 0.013 0.013 0.072 -0.004 0.005 0.003
C85 0.031 0.020 0.099 -0.002 0.010 0.009
C86 0.035 0.024 0.058 0.009 -0.007 -0.003
C87 0.021 0.033 0.015 -0.007 0.006 -0.010
C88 0.024 0.024 0.022 0.001 0.002 -0.011
C89 0.034 0.045 0.012 0.005 0.007 -0.005
C90 0.038 0.051 0.018 -0.013 0.019 -0.006
C91 0.032 0.034 0.029 -0.015 0.006 -0.012
C92 0.019 0.027 0.028 -0.004 0.007 -0.006
C93 0.034 0.029 0.011 0.004 -0.003 0.002
C94 0.045 0.048 0.021 -0.002 -0.001 -0.002
C95 0.032 0.042 0.020 -0.003 0.001 -0.001
C96 0.030 0.021 0.031 0.009 0.012 0.001
C97 0.041 0.041 0.053 0.005 0.007 0.013
C98 0.072 0.017 0.049 -0.005 0.007 -0.003
C99 0.013 0.013 0.026 -0.004 -0.005 -0.002
C100 0.020 0.023 0.013 -0.001 0.000 -0.002
C101 0.025 0.015 0.023 -0.006 0.000 -0.001
C102 0.028 0.032 0.029 -0.004 0.002 0.005
C103 0.036 0.034 0.024 -0.017 0.003 -0.006
C104 0.024 0.035 0.014 -0.009 -0.001 -0.011
C105 0.029 0.022 0.016 0.003 0.001 -0.001
C106 0.014 0.032 0.028 -0.007 0.003 0.005
C107 0.027 0.037 0.033 -0.016 0.012 0.002
C108 0.045 0.060 0.031 0.001 0.002 0.014
C109 0.014 0.032 0.020 -0.011 -0.005 0.001
C110 0.027 0.032 0.048 -0.005 -0.015 0.008
C111 0.010 0.040 0.042 -0.010 0.002 -0.004
C112 0.022 0.026 0.013 0.001 0.005 -0.012
C113 0.015 0.024 0.017 0.001 0.008 -0.003
C114 0.034 0.029 0.020 -0.001 0.007 0.000
C115 0.037 0.046 0.016 -0.006 0.010 -0.004
C116 0.025 0.020 0.029 0.010 0.002 0.000
C117 0.024 0.012 0.017 0.006 0.001 -0.003
C118 0.018 0.023 0.029 -0.005 0.010 -0.005
C119 0.037 0.026 0.031 0.000 0.016 0.006
C120 0.037 0.032 0.041 -0.006 -0.002 0.000
C121 0.025 0.012 0.022 0.009 0.006 0.002
C122 0.037 0.034 0.034 0.001 0.007 0.011
C123 0.045 0.026 0.045 -0.010 0.019 -0.003
C124 0.013 0.011 0.028 -0.003 0.002 -0.002
C125 0.061 0.054 0.013 0.007 -0.014 -0.007
C126 0.097 0.044 0.019 0.016 0.007 0.004
C127 0.078 0.042 0.026 0.003 0.023 -0.011
C128 0.037 0.037 0.024 -0.002 0.016 -0.011
C129 0.093 0.097 0.197 -0.066 0.034 -0.010
C130 0.066 0.060 0.236 -0.065 -0.064 0.022
C131 0.074 0.048 0.132 -0.021 0.019 -0.016
C132 0.064 0.160 0.053 -0.031 0.014 -0.028
C133 0.048 0.055 0.146 0.008 -0.037 -0.003
C134 0.034 0.059 0.034 0.004 0.005 0.006
C135 0.034 0.029 0.058 0.009 0.014 0.010
C136 0.044 0.065 0.078 0.023 0.003 0.006
C137 0.120 0.080 0.047 -0.033 -0.027 0.017
C138 0.065 0.088 0.087 -0.024 0.027 -0.018
C139 0.063 0.130 0.061 -0.028 -0.005 0.015
C140 0.118 0.070 0.099 -0.022 0.050 0.019
C141 0.066 0.055 0.046 0.017 0.010 0.003
C142 0.080 0.083 0.069 0.027 0.029 0.025
C143 0.123 0.067 0.123 -0.014 0.041 -0.051
C144 0.103 0.041 0.069 0.008 0.010 -0.010
C145 0.118 0.077 0.041 0.000 -0.015 0.031
C146 0.175 0.075 0.117 0.021 0.117 0.004
C147 0.082 0.402 0.110 -0.110 0.066 -0.130
C148 0.053 0.086 0.298 0.098 -0.050 -0.018

loop_
_geom_bond_atom_site_label_1
_geom_bond_atom_site_label_2
_geom_bond_distance
_geom_bond_site_symmetry_2
_geom_bond_publ_flag
Sm1 N2 2.460(6) . ?
Sm1 O1 2.486(6) . ?
Sm1 N4 2.497(7) . ?
Sm1 N1 2.511(6) . ?
Sm1 N3 2.522(6) . ?
Sm1 C25 2.877(7) . ?
Sm1 C50 2.909(8) . ?
Sm1 I2 3.1031(7) . ?
Sm1 I1 3.1143(7) . ?
Sm2 N6 2.469(6) . ?
Sm2 N8 2.485(7) . ?
Sm2 O7 2.498(6) . ?
Sm2 N7 2.519(6) . ?
Sm2 N5 2.525(6) . ?
Sm2 C124 2.874(8) . ?
Sm2 C99 2.878(8) . ?
Sm2 I4 3.0904(7) . ?
Sm2 I3 3.1129(6) . ?
Na1 O3 2.311(7) . ?
Na1 O4 2.331(7) . ?
Na1 O2 2.337(7) . ?
Na1 O6 2.340(7) . ?
Na1 O5 2.346(7) . ?
Na2 O9 2.283(8) . ?
Na2 O10 2.297(10) . ?
Na2 O8 2.299(8) . ?
Na2 O11 2.322(8) . ?
Na2 O12 2.387(9) . ?
O1 C54 1.475(9) . ?
O1 C51 1.494(10) . ?
O2 C55 1.424(12) . ?
O2 C58 1.478(11) . ?
O3 C59 1.390(11) . ?
O3 C62 1.445(12) . ?
O4 C63 1.427(12) . ?
O4 C66 1.437(11) . ?
O5 C70 1.445(11) . ?
O5 C67 1.457(11) . ?
O6 C71 1.414(10) . ?
O6 C74 1.463(10) . ?
O7 C125 1.438(10) . ?
O7 C128 1.439(10) . ?
O8 C129 1.278(15) . ?
O8 C132 1.428(14) . ?
O9 C136 1.416(12) . ?
O9 C133 1.443(12) . ?
O10 C137 1.373(15) . ?
O10 C140 1.434(14) . ?
O11 C141 1.386(12) . ?
O11 C144 1.431(12) . ?
O12 C148 1.478(16) . ?
O12 C145 1.513(14) . ?
N1 C25 1.280(10) . ?
N1 C1 1.389(10) . ?
N2 C25 1.331(10) . ?
N2 C13 1.422(10) . ?
N3 C50 1.334(10) . ?
N3 C26 1.414(10) . ?
N4 C50 1.344(10) . ?
N4 C38 1.417(10) . ?
N5 C99 1.313(10) . ?
N5 C75 1.414(10) . ?
N6 C99 1.321(10) . ?
N6 C87 1.425(10) . ?
N7 C124 1.334(10) . ?
N7 C100 1.407(10) . ?
N8 C124 1.337(10) . ?
N8 C112 1.431(10) . ?
C1 C2 1.378(12) . ?
C1 C6 1.428(11) . ?
C2 C3 1.420(12) . ?
C2 C7 1.503(11) . ?
C3 C4 1.383(13) . ?
C4 C5 1.470(14) . ?
C5 C6 1.387(13) . ?
C6 C10 1.484(12) . ?
C7 C9 1.489(14) . ?
C7 C8 1.558(14) . ?
C10 C11 1.513(12) . ?
C10 C12 1.544(13) . ?
C13 C18 1.405(12) . ?
C13 C14 1.440(12) . ?
C14 C15 1.385(13) . ?
C14 C19 1.486(12) . ?
C15 C16 1.432(13) . ?
C16 C17 1.382(13) . ?
C17 C18 1.422(13) . ?
C18 C22 1.525(12) . ?
C19 C20 1.506(12) . ?
C19 C21 1.550(12) . ?
C22 C23 1.541(11) . ?
C22 C24 1.551(11) . ?
C26 C31 1.392(11) . ?
C26 C27 1.420(11) . ?
C27 C28 1.380(11) . ?
C27 C32 1.537(11) . ?
C28 C29 1.379(11) . ?
C29 C30 1.355(12) . ?
C30 C31 1.368(11) . ?
C31 C35 1.548(12) . ?
C32 C33 1.519(12) . ?
C32 C34 1.556(13) . ?
C35 C37 1.490(12) . ?
C35 C36 1.515(11) . ?
C38 C39 1.416(11) . ?
C38 C43 1.428(11) . ?
C39 C40 1.388(12) . ?
C39 C44 1.534(11) . ?
C40 C41 1.393(12) . ?
C41 C42 1.396(12) . ?
C42 C43 1.367(12) . ?
C43 C47 1.540(11) . ?
C44 C46 1.523(11) . ?
C44 C45 1.531(11) . ?
C47 C49 1.506(11) . ?
C47 C48 1.525(11) . ?
C51 C52 1.551(14) . ?
C52 C53 1.555(13) . ?
C53 C54 1.510(12) . ?
C55 C56 1.570(13) . ?
C56 C57 1.551(14) . ?
C57 C58 1.504(14) . ?
C59 C60 1.543(14) . ?
C60 C61 1.517(13) . ?
C61 C62 1.482(13) . ?
C63 C64 1.431(15) . ?
C64 C65 1.524(16) . ?
C65 C66 1.511(14) . ?
C67 C68 1.486(14) . ?
C68 C69 1.601(14) . ?
C69 C70 1.524(15) . ?
C71 C72 1.522(12) . ?
C72 C73 1.539(12) . ?
C73 C74 1.501(12) . ?
C75 C76 1.404(11) . ?
C75 C80 1.417(11) . ?
C76 C77 1.406(12) . ?
C76 C81 1.535(12) . ?
C77 C78 1.382(12) . ?
C78 C79 1.363(13) . ?
C79 C80 1.410(12) . ?
C80 C84 1.520(12) . ?
C81 C82 1.528(13) . ?
C81 C83 1.568(14) . ?
C84 C85 1.538(12) . ?
C84 C86 1.544(13) . ?
C87 C88 1.440(11) . ?
C87 C92 1.441(11) . ?
C88 C89 1.377(12) . ?
C88 C93 1.521(12) . ?
C89 C90 1.392(12) . ?
C90 C91 1.405(13) . ?
C91 C92 1.388(12) . ?
C92 C96 1.502(11) . ?
C93 C94 1.545(12) . ?
C93 C95 1.562(11) . ?
C96 C98 1.486(11) . ?
C96 C97 1.508(11) . ?
C100 C105 1.398(11) . ?
C100 C101 1.414(11) . ?
C101 C102 1.395(11) . ?
C101 C106 1.525(10) . ?
C102 C103 1.373(11) . ?
C103 C104 1.373(12) . ?
C104 C105 1.401(11) . ?
C105 C109 1.563(12) . ?
C106 C108 1.480(12) . ?
C106 C107 1.530(12) . ?
C109 C110 1.504(11) . ?
C109 C111 1.534(12) . ?
C112 C117 1.389(11) . ?
C112 C113 1.413(11) . ?
C113 C114 1.372(12) . ?
C113 C118 1.508(11) . ?
C114 C115 1.345(12) . ?
C115 C116 1.387(12) . ?
C116 C117 1.378(11) . ?
C117 C121 1.532(11) . ?
C118 C119 1.519(12) . ?
C118 C120 1.557(11) . ?
C121 C122 1.502(11) . ?
C121 C123 1.521(11) . ?
C125 C126 1.500(14) . ?
C126 C127 1.509(14) . ?
C127 C128 1.482(12) . ?
C129 C130 1.577(17) . ?
C130 C131 1.30(2) . ?
C131 C132 1.402(15) . ?
C133 C134 1.442(14) . ?
C134 C135 1.539(12) . ?
C135 C136 1.534(13) . ?
C137 C138 1.588(16) . ?
C138 C139 1.500(17) . ?
C139 C140 1.465(17) . ?
C141 C142 1.542(15) . ?
C142 C143 1.603(18) . ?
C143 C144 1.394(17) . ?
C145 C146 1.441(18) . ?
C146 C147 1.41(2) . ?
C147 C148 1.33(2) . ?
